data_4120896
loop_
_publ_author_name
'Rodica Ababei'
'C\'eline Pichon'
'Olivier Roubeau'
'Yang-Guang Li'
'Nicolas Br\'efuel'
'Lionel Buisson'
'Philippe Guionneau'
'Corine Mathoni\`ere'
'Rodolphe Cl\'erac'

_publ_contact_author
;
        Rodolphe Clerac
        Centre de Recherche Paul Pascal
    115 avenue du Dr Schweitzer
        33600 PESSAC
    FRANCE
;
_publ_contact_author_email clerac@crpp-bordeaux.cnrs.fr
_publ_contact_author_fax '(33)5 56 84 56 00'
_publ_contact_author_phone '(33)5 56 84 56 50'
_publ_section_title
;
 Rational Design of a Photomagnetic Chain: Bridging Single-Molecule
 Magnets with a Spin-Crossover Complex
;
_journal_name_full 'Journal of the American Chemical Society'
_journal_page_first 14840
_journal_page_last 14853
_journal_paper_doi 10.1021/ja407570n
_journal_volume 135
_journal_year 2013
_chemical_formula_moiety 'C57 H67 Fe Mn2 N11 O4, 2(Cl O4), 0.5 (C H4 O)'
_chemical_formula_sum 'C57.5 H69 Cl2 Fe Mn2 N11 O12.5'
_chemical_formula_weight 1350.86
_chemical_name_systematic
;
 ?
;
_space_group_crystal_system monoclinic
_space_group_IT_number 14
_space_group_name_Hall '-P 2ybc'
_space_group_name_H-M_alt 'P 1 21/c 1'
_symmetry_space_group_name_Hall '-P 2ybc'
_symmetry_space_group_name_H-M 'P 1 21/c 1'
_atom_sites_solution_hydrogens mixed
_audit_creation_method SHELXL-2013
_cell_angle_alpha 90
_cell_angle_beta 99.04(3)
_cell_angle_gamma 90
_cell_formula_units_Z 4
_cell_length_a 15.187(3)
_cell_length_b 30.083(6)
_cell_length_c 14.054(3)
_cell_measurement_temperature 150(2)
_cell_volume 6341(2)
_computing_cell_refinement 'HKL Scalepack (Otwinowski & Minor 1997)'
_computing_data_collection 'Collect (Bruker AXS BV, 1997-2004)'
_computing_data_reduction 'HKL Denzo and Scalepack (Otwinowski & Minor 1997)'
_computing_structure_refinement 'SHELXL-2013 (Sheldrick, 2013)'
_computing_structure_solution 'SHELXS-97 (Sheldrick, 2008)'
_diffrn_ambient_temperature 150(2)
_diffrn_detector_area_resol_mean 9
_diffrn_measured_fraction_theta_full 0.936
_diffrn_measured_fraction_theta_max 0.961
_diffrn_measurement_device_type 'Nonius KappaCCD diffractometer'
_diffrn_measurement_method CCD
_diffrn_radiation_monochromator graphite
_diffrn_radiation_source 'fine-focus sealed tube'
_diffrn_radiation_type MoK\a
_diffrn_radiation_wavelength 0.71073
_diffrn_reflns_av_R_equivalents 0.0230
_diffrn_reflns_av_unetI/netI 0.0364
_diffrn_reflns_Laue_measured_fraction_full 0.936
_diffrn_reflns_Laue_measured_fraction_max 0.961
_diffrn_reflns_limit_h_max 17
_diffrn_reflns_limit_h_min -17
_diffrn_reflns_limit_k_max 35
_diffrn_reflns_limit_k_min -35
_diffrn_reflns_limit_l_max 16
_diffrn_reflns_limit_l_min -16
_diffrn_reflns_number 20149
_diffrn_reflns_point_group_measured_fraction_full 0.936
_diffrn_reflns_point_group_measured_fraction_max 0.961
_diffrn_reflns_theta_full 25.242
_diffrn_reflns_theta_max 25.000
_diffrn_reflns_theta_min 2.799
_exptl_absorpt_coefficient_mu 0.770
_exptl_absorpt_correction_T_max 0.85
_exptl_absorpt_correction_T_min 0.82
_exptl_absorpt_correction_type multi-scan
_exptl_absorpt_process_details 'HKL Denzo and Scalepack (Otwinowski & Minor 1997)'
_exptl_crystal_colour brown
_exptl_crystal_density_diffrn 1.415
_exptl_crystal_description block
_exptl_crystal_F_000 2804
_exptl_crystal_size_max 0.260
_exptl_crystal_size_mid 0.240
_exptl_crystal_size_min 0.220
_refine_diff_density_max 1.149
_refine_diff_density_min -0.896
_refine_diff_density_rms 0.102
_refine_ls_extinction_method none
_refine_ls_goodness_of_fit_ref 1.028
_refine_ls_hydrogen_treatment mixed
_refine_ls_matrix_type full
_refine_ls_number_parameters 892
_refine_ls_number_reflns 10743
_refine_ls_number_restraints 441
_refine_ls_restrained_S_all 1.089
_refine_ls_R_factor_all 0.0791
_refine_ls_R_factor_gt 0.0611
_refine_ls_shift/su_max 0.002
_refine_ls_shift/su_mean 0.000
_refine_ls_structure_factor_coef Fsqd
_refine_ls_weighting_details
;
 w=1/[\s^2^(Fo^2^)+(0.1032P)^2^+16.2391P]
 where P=(Fo^2^+2Fc^2^)/3
;
_refine_ls_weighting_scheme calc
_refine_ls_wR_factor_gt 0.1717
_refine_ls_wR_factor_ref 0.1870
_reflns_Friedel_coverage 0.000
_reflns_number_gt 8457
_reflns_number_total 10743
_reflns_threshold_expression 'I > 2\s(I)'
_cod_data_source_file ja407570n_si_003.cif
_cod_data_source_block trimer
_cod_original_formula_sum 'C57.50 H69 Cl2 Fe Mn2 N11 O12.50'
_cod_database_code 4120896
_shelx_space_group_comment
;
The symmetry employed for this shelxl refinement is uniquely defined
by the following loop, which should always be used as a source of
symmetry information in preference to the above space-group names.
They are only intended as comments.
;
_shelx_estimated_absorpt_t_min 0.825
_shelx_estimated_absorpt_t_max 0.849
_shelxl_version_number 2013-2

loop_
_space_group_symop_operation_xyz
'x, y, z'
'-x, y+1/2, -z+1/2'
'-x, -y, -z'
'x, -y-1/2, z-1/2'

loop_
_atom_site_label
_atom_site_type_symbol
_atom_site_fract_x
_atom_site_fract_y
_atom_site_fract_z
_atom_site_U_iso_or_equiv
_atom_site_adp_type
_atom_site_occupancy
_atom_site_site_symmetry_order
_atom_site_calc_flag
_atom_site_refinement_flags_posn
_atom_site_refinement_flags_adp
_atom_site_refinement_flags_occupancy
_atom_site_disorder_assembly
_atom_site_disorder_group
Mn1 Mn 0.00950(4) 0.37685(2) 0.08224(4) 0.02329(17) Uani 1 1 d . . . . .
Mn2 Mn 0.67361(4) 0.43373(2) 0.38900(5) 0.02562(18) Uani 1 1 d . . . . .
Fe1 Fe 0.34773(4) 0.43524(2) 0.16865(4) 0.03381(19) Uani 1 1 d . . . . .
O1 O -0.00488(19) 0.39955(11) 0.2044(2) 0.0313(7) Uani 1 1 d . . . . .
O2 O -0.05488(19) 0.42379(10) 0.0184(2) 0.0309(7) Uani 1 1 d . . . . .
O3 O 0.7310(2) 0.48859(10) 0.3851(2) 0.0350(7) Uani 1 1 d . . . . .
O4 O 0.6201(2) 0.45296(11) 0.4922(2) 0.0340(7) Uani 1 1 d . . . . .
N1 N 0.0494(2) 0.31861(12) 0.1401(3) 0.0304(8) Uani 1 1 d . . . . .
N2 N -0.0135(2) 0.33985(12) -0.0348(3) 0.0291(8) Uani 1 1 d . . . . .
N3 N 0.7593(2) 0.40562(12) 0.3150(3) 0.0297(8) Uani 1 1 d . . . . .
N4 N 0.6454(2) 0.37052(12) 0.4118(3) 0.0312(8) Uani 1 1 d . . . . .
N5 N 0.3445(2) 0.49811(19) 0.0949(3) 0.0507(13) Uani 1 1 d . . . . .
N6 N 0.3016(2) 0.48618(13) 0.2608(3) 0.0336(9) Uani 1 1 d . . . . .
N7 N 0.3141(2) 0.40036(11) 0.3056(2) 0.0204(7) Uani 1 1 d D . . . .
H7 H 0.2594(10) 0.3913(6) 0.312(2) 0.024 Uiso 1 1 d D U . . .
N8 N 0.3862(2) 0.36186(14) 0.1628(3) 0.0345(9) Uani 1 1 d D . . . .
H8 H 0.4417(10) 0.3507(12) 0.1804(13) 0.041 Uiso 1 1 d D U . . .
N9 N 0.3936(3) 0.4239(2) 0.0298(3) 0.0597(15) Uani 1 1 d . . . . .
N111 N 0.1421(2) 0.40234(12) 0.0845(3) 0.0310(8) Uani 1 1 d . . . . .
N222 N 0.5568(3) 0.44376(13) 0.2800(3) 0.0319(8) Uani 1 1 d . . . . .
C1 C 0.0418(3) 0.38791(16) 0.2884(3) 0.0324(10) Uani 1 1 d . . . . .
C2 C 0.0432(4) 0.41682(19) 0.3676(4) 0.0439(12) Uani 1 1 d . . . . .
H2A H 0.0111 0.4440 0.3597 0.053 Uiso 1 1 calc R U . . .
C3 C 0.0909(4) 0.4059(2) 0.4564(4) 0.0500(14) Uani 1 1 d . . . . .
H3A H 0.0919 0.4260 0.5086 0.060 Uiso 1 1 calc R U . . .
C4 C 0.1373(4) 0.3661(2) 0.4712(4) 0.0544(15) Uani 1 1 d . . . . .
H4A H 0.1701 0.3591 0.5326 0.065 Uiso 1 1 calc R U . . .
C5 C 0.1350(4) 0.3373(2) 0.3955(4) 0.0496(14) Uani 1 1 d . . . . .
H5A H 0.1661 0.3099 0.4054 0.059 Uiso 1 1 calc R U . . .
C6 C 0.0876(3) 0.34726(16) 0.3028(3) 0.0356(11) Uani 1 1 d . . . . .
C7 C 0.0838(3) 0.31374(16) 0.2295(3) 0.0345(10) Uani 1 1 d . . . . .
H7A H 0.1088 0.2856 0.2484 0.041 Uiso 1 1 calc R U . . .
C8AA C -0.0527(3) 0.43429(14) -0.0731(3) 0.0278(9) Uani 1 1 d . . . . .
C8 C 0.0521(3) 0.28124(15) 0.0704(4) 0.0381(11) Uani 1 1 d . . . . .
C9 C -0.0229(3) 0.29136(15) -0.0145(3) 0.0347(10) Uani 1 1 d . . . . .
C10 C -0.0265(3) 0.35636(15) -0.1207(3) 0.0302(10) Uani 1 1 d . . . . .
H10A H -0.0305 0.3362 -0.1733 0.036 Uiso 1 1 calc R U . . .
C11 C -0.0354(3) 0.40302(15) -0.1424(3) 0.0299(9) Uani 1 1 d . . . . .
C12 C -0.0352(3) 0.41705(17) -0.2386(3) 0.0398(11) Uani 1 1 d . . . . .
H12A H -0.0252 0.3959 -0.2858 0.048 Uiso 1 1 calc R U . . .
C13 C -0.0493(3) 0.46062(17) -0.2645(4) 0.0423(12) Uani 1 1 d . . . . .
H13A H -0.0465 0.4699 -0.3286 0.051 Uiso 1 1 calc R U . . .
C14 C -0.0678(3) 0.49116(16) -0.1957(3) 0.0383(11) Uani 1 1 d . . . . .
H14A H -0.0790 0.5213 -0.2139 0.046 Uiso 1 1 calc R U . . .
C15 C -0.0701(3) 0.47871(15) -0.1020(3) 0.0316(10) Uani 1 1 d . . . . .
H15A H -0.0834 0.5001 -0.0566 0.038 Uiso 1 1 calc R U . . .
C17 C 0.0392(4) 0.23602(17) 0.1155(4) 0.0492(14) Uani 1 1 d . . . . .
H17A H -0.0119 0.2374 0.1502 0.074 Uiso 1 1 calc R U . . .
H17B H 0.0930 0.2282 0.1605 0.074 Uiso 1 1 calc R U . . .
H17C H 0.0282 0.2135 0.0647 0.074 Uiso 1 1 calc R U . . .
C18 C 0.1454(3) 0.28279(17) 0.0373(4) 0.0460(13) Uani 1 1 d . . . . .
H18A H 0.1922 0.2816 0.0938 0.069 Uiso 1 1 calc R U . . .
H18B H 0.1511 0.3104 0.0017 0.069 Uiso 1 1 calc R U . . .
H18C H 0.1517 0.2573 -0.0046 0.069 Uiso 1 1 calc R U . . .
C19 C -0.1143(3) 0.28555(17) 0.0168(4) 0.0388(11) Uani 1 1 d . . . . .
H19A H -0.1609 0.2956 -0.0349 0.058 Uiso 1 1 calc R U . . .
H19B H -0.1167 0.3032 0.0750 0.058 Uiso 1 1 calc R U . . .
H19C H -0.1237 0.2541 0.0305 0.058 Uiso 1 1 calc R U . . .
C20 C -0.0164(3) 0.26262(16) -0.1036(3) 0.0382(11) Uani 1 1 d . . . . .
H20A H -0.0710 0.2659 -0.1504 0.057 Uiso 1 1 calc R U . . .
H20B H -0.0088 0.2314 -0.0843 0.057 Uiso 1 1 calc R U . . .
H20C H 0.0349 0.2722 -0.1329 0.057 Uiso 1 1 calc R U . . .
C21 C 0.7655(3) 0.50375(15) 0.3097(3) 0.0331(10) Uani 1 1 d . . . . .
C22 C 0.7727(3) 0.54939(16) 0.2964(4) 0.0422(12) Uani 1 1 d . . . . .
H22A H 0.7554 0.5693 0.3426 0.051 Uiso 1 1 calc R U . . .
C23 C 0.8046(3) 0.56612(18) 0.2170(4) 0.0482(14) Uani 1 1 d . . . . .
H23A H 0.8074 0.5974 0.2081 0.058 Uiso 1 1 calc R U . . .
C24 C 0.8330(3) 0.53748(18) 0.1496(4) 0.0464(13) Uani 1 1 d . . . . .
H24A H 0.8532 0.5493 0.0941 0.056 Uiso 1 1 calc R U . . .
C25 C 0.8317(3) 0.49260(17) 0.1634(4) 0.0380(11) Uani 1 1 d . . . . .
H25A H 0.8538 0.4733 0.1191 0.046 Uiso 1 1 calc R U . . .
C26 C 0.7977(3) 0.47456(15) 0.2433(3) 0.0294(9) Uani 1 1 d . . . . .
C27 C 0.8006(3) 0.42750(15) 0.2571(3) 0.0293(9) Uani 1 1 d . . . . .
H27A H 0.8364 0.4109 0.2201 0.035 Uiso 1 1 calc R U . . .
C28 C 0.7771(3) 0.35720(16) 0.3385(4) 0.0367(11) Uani 1 1 d . . . . .
C29 C 0.6850(3) 0.33731(15) 0.3503(4) 0.0359(10) Uani 1 1 d . . . . .
C30 C 0.5925(3) 0.35766(16) 0.4694(3) 0.0360(11) Uani 1 1 d . . . . .
H30A H 0.5836 0.3265 0.4745 0.043 Uiso 1 1 calc R U . . .
C31 C 0.5457(3) 0.38603(17) 0.5268(3) 0.0371(11) Uani 1 1 d . . . . .
C32 C 0.4823(4) 0.3663(2) 0.5762(4) 0.0487(13) Uani 1 1 d . . . . .
H32A H 0.4732 0.3351 0.5720 0.058 Uiso 1 1 calc R U . . .
C33 C 0.4333(4) 0.3915(2) 0.6305(4) 0.0545(15) Uani 1 1 d . . . . .
H33A H 0.3903 0.3778 0.6633 0.065 Uiso 1 1 calc R U . . .
C34 C 0.4474(4) 0.4372(2) 0.6368(4) 0.0483(14) Uani 1 1 d . . . . .
H34A H 0.4131 0.4547 0.6736 0.058 Uiso 1 1 calc R U . . .
C35 C 0.5097(3) 0.45708(19) 0.5909(3) 0.0378(11) Uani 1 1 d . . . . .
H35A H 0.5190 0.4882 0.5972 0.045 Uiso 1 1 calc R U . . .
C36 C 0.5605(3) 0.43207(16) 0.5343(3) 0.0327(10) Uani 1 1 d . . . . .
C37 C 0.8178(3) 0.33362(17) 0.2586(4) 0.0436(12) Uani 1 1 d . . . . .
H37A H 0.8789 0.3442 0.2591 0.065 Uiso 1 1 calc R U . . .
H37B H 0.7819 0.3402 0.1959 0.065 Uiso 1 1 calc R U . . .
H37C H 0.8185 0.3015 0.2698 0.065 Uiso 1 1 calc R U . . .
C38 C 0.8412(3) 0.35592(17) 0.4347(4) 0.0429(12) Uani 1 1 d . . . . .
H38A H 0.8951 0.3729 0.4286 0.064 Uiso 1 1 calc R U . . .
H38B H 0.8573 0.3250 0.4513 0.064 Uiso 1 1 calc R U . . .
H38C H 0.8119 0.3690 0.4854 0.064 Uiso 1 1 calc R U . . .
C39 C 0.6951(4) 0.29132(16) 0.3967(4) 0.0463(13) Uani 1 1 d . . . . .
H39A H 0.6360 0.2783 0.3971 0.069 Uiso 1 1 calc R U . . .
H39B H 0.7263 0.2940 0.4630 0.069 Uiso 1 1 calc R U . . .
H39C H 0.7295 0.2721 0.3597 0.069 Uiso 1 1 calc R U . . .
C40 C 0.6231(3) 0.33494(18) 0.2534(4) 0.0457(12) Uani 1 1 d . . . . .
H40A H 0.5623 0.3281 0.2642 0.069 Uiso 1 1 calc R U . . .
H40B H 0.6438 0.3116 0.2136 0.069 Uiso 1 1 calc R U . . .
H40C H 0.6234 0.3636 0.2203 0.069 Uiso 1 1 calc R U . . .
C41 C 0.3178(3) 0.5349(2) 0.1366(4) 0.0502(14) Uani 1 1 d . . . . .
C42 C 0.2949(3) 0.52672(18) 0.2324(4) 0.0425(12) Uani 1 1 d . . . . .
C43 C 0.2676(4) 0.56644(19) 0.2867(5) 0.0597(16) Uani 1 1 d . . . . .
H43A H 0.2505 0.5566 0.3477 0.089 Uiso 1 1 calc R U . . .
H43B H 0.2169 0.5813 0.2477 0.089 Uiso 1 1 calc R U . . .
H43C H 0.3177 0.5872 0.2998 0.089 Uiso 1 1 calc R U . . .
C44 C 0.2781(3) 0.47230(17) 0.3539(3) 0.0375(11) Uani 1 1 d . . . . .
H44A H 0.2130 0.4671 0.3475 0.045 Uiso 1 1 calc R U . . .
H44B H 0.2946 0.4959 0.4026 0.045 Uiso 1 1 calc R U . . .
C45 C 0.3276(3) 0.43026(17) 0.3850(3) 0.0367(11) Uani 1 1 d D . . . .
H45A H 0.3920 0.4365 0.4038 0.044 Uiso 1 1 calc R U . . .
H45B H 0.3048 0.4171 0.4409 0.044 Uiso 1 1 calc R U . . .
C46 C 0.3572(4) 0.35822(19) 0.3224(4) 0.0500(13) Uani 1 1 d D . . . .
H46A H 0.3297 0.3409 0.3699 0.060 Uiso 1 1 calc R U . . .
H46B H 0.4213 0.3623 0.3476 0.060 Uiso 1 1 calc R U . . .
C47 C 0.3458(4) 0.3346(2) 0.2279(5) 0.0585(16) Uani 1 1 d D . . . .
H47A H 0.3750 0.3051 0.2351 0.070 Uiso 1 1 calc R U . . .
H47B H 0.2817 0.3303 0.2031 0.070 Uiso 1 1 calc R U . . .
C48 C 0.3747(4) 0.3464(3) 0.0653(5) 0.070(2) Uani 1 1 d D . . . .
H48A H 0.3105 0.3440 0.0389 0.083 Uiso 1 1 calc R U . . .
H48B H 0.4023 0.3167 0.0622 0.083 Uiso 1 1 calc R U . . .
C49 C 0.4192(4) 0.3797(3) 0.0087(5) 0.073(2) Uani 1 1 d . . . . .
H49A H 0.4847 0.3766 0.0250 0.088 Uiso 1 1 calc R U . . .
H49B H 0.4020 0.3738 -0.0611 0.088 Uiso 1 1 calc R U . . .
C50 C 0.3972(3) 0.4581(3) -0.0268(4) 0.0598(13) Uani 1 1 d . U . . .
C51 C 0.4277(4) 0.4546(3) -0.1230(4) 0.085(2) Uani 1 1 d . U . . .
H51A H 0.4509 0.4246 -0.1308 0.128 Uiso 1 1 calc R U . . .
H51B H 0.4747 0.4765 -0.1269 0.128 Uiso 1 1 calc R U . . .
H51C H 0.3773 0.4603 -0.1742 0.128 Uiso 1 1 calc R U . . .
C52 C 0.3695(4) 0.5003(3) 0.0081(4) 0.0613(13) Uani 1 1 d . U . . .
C53 C 0.3675(4) 0.5422(3) -0.0418(4) 0.0681(14) Uani 1 1 d . U . . .
H53A H 0.3863 0.5445 -0.1029 0.082 Uiso 1 1 calc R U . . .
C54 C 0.3376(4) 0.5789(3) 0.0021(5) 0.0802(16) Uani 1 1 d . U . . .
H54A H 0.3337 0.6067 -0.0303 0.096 Uiso 1 1 calc R U . . .
C55 C 0.3136(4) 0.5760(2) 0.0906(5) 0.0662(15) Uani 1 1 d . U . . .
H55A H 0.2942 0.6016 0.1209 0.079 Uiso 1 1 calc R U . . .
C111 C 0.2134(3) 0.41462(16) 0.1088(3) 0.0290(9) Uani 1 1 d . . . . .
C222 C 0.4846(3) 0.44250(15) 0.2421(3) 0.0273(9) Uani 1 1 d . . . . .
Cl1 Cl 0.77293(9) 0.30981(4) 0.69910(9) 0.0452(3) Uani 1 1 d D U . . .
O11 O 0.7780(7) 0.3245(4) 0.7960(5) 0.0727(19) Uani 0.757(9) 1 d D U P A 1
O12 O 0.7064(5) 0.3323(3) 0.6386(5) 0.078(2) Uani 0.757(9) 1 d D U P A 1
O13 O 0.8579(4) 0.3208(3) 0.6693(4) 0.0765(19) Uani 0.757(9) 1 d D U P A 1
O14 O 0.7624(7) 0.26400(19) 0.6922(6) 0.095(2) Uani 0.757(9) 1 d D U P A 1
O11A O 0.7671(19) 0.3220(9) 0.7949(11) 0.065(4) Uani 0.243(9) 1 d D U P A 2
O12A O 0.8538(10) 0.2904(7) 0.6930(15) 0.081(4) Uani 0.243(9) 1 d D U P A 2
O13A O 0.7040(12) 0.2767(6) 0.6721(15) 0.081(4) Uani 0.243(9) 1 d D U P A 2
O14A O 0.7525(14) 0.3456(5) 0.6382(14) 0.066(4) Uani 0.243(9) 1 d D U P A 2
Cl2 Cl 0.26214(15) 0.20183(6) 0.29170(15) 0.0856(6) Uani 1 1 d D U . . .
O21 O 0.2414(5) 0.2449(2) 0.2976(6) 0.096(2) Uani 0.697(7) 1 d D U P B 1
O22 O 0.2613(7) 0.1885(3) 0.1959(5) 0.118(3) Uani 0.697(7) 1 d D U P B 1
O23 O 0.1826(7) 0.1788(3) 0.3158(8) 0.135(3) Uani 0.697(7) 1 d D U P B 1
O24 O 0.3280(7) 0.1847(4) 0.3507(7) 0.149(3) Uani 0.697(7) 1 d D U P B 1
O21A O 0.3046(12) 0.1615(5) 0.3046(14) 0.109(3) Uani 0.303(7) 1 d D U P B 2
O22A O 0.3069(13) 0.2296(6) 0.3749(11) 0.120(4) Uani 0.303(7) 1 d D U P B 2
O23A O 0.1735(9) 0.2010(6) 0.3065(15) 0.105(3) Uani 0.303(7) 1 d D U P B 2
O24A O 0.2751(12) 0.2241(6) 0.2104(11) 0.106(4) Uani 0.303(7) 1 d D U P B 2
O56 O 0.4804(12) 0.2621(5) 0.4684(12) 0.085(4) Uani 0.3 1 d D U P . .
C56 C 0.5504(17) 0.2465(9) 0.5503(17) 0.095(6) Uani 0.3 1 d D U P . .
O57 O 0.5377(19) 0.3033(9) 0.809(2) 0.099(7) Uani 0.2 1 d D U P . .
C57 C 0.593(3) 0.3193(13) 0.890(3) 0.097(8) Uani 0.2 1 d D U P . .

loop_
_atom_site_aniso_label
_atom_site_aniso_U_11
_atom_site_aniso_U_22
_atom_site_aniso_U_33
_atom_site_aniso_U_23
_atom_site_aniso_U_13
_atom_site_aniso_U_12
Mn1 0.0190(3) 0.0245(3) 0.0258(3) 0.0000(2) 0.0015(2) -0.0027(2)
Mn2 0.0184(3) 0.0315(4) 0.0274(4) -0.0040(3) 0.0048(3) 0.0009(2)
Fe1 0.0197(3) 0.0575(5) 0.0237(3) -0.0005(3) 0.0018(2) -0.0112(3)
O1 0.0299(16) 0.0399(18) 0.0252(16) -0.0010(13) 0.0076(13) -0.0027(13)
O2 0.0297(16) 0.0301(17) 0.0315(17) -0.0007(13) 0.0009(13) 0.0040(12)
O3 0.0265(16) 0.0368(18) 0.0428(19) -0.0093(14) 0.0086(14) -0.0037(13)
O4 0.0295(16) 0.0456(19) 0.0280(16) -0.0090(14) 0.0075(13) -0.0007(14)
N1 0.0297(19) 0.0270(19) 0.033(2) 0.0024(15) 0.0003(16) -0.0057(15)
N2 0.0259(18) 0.0273(19) 0.032(2) -0.0041(15) -0.0029(15) -0.0017(14)
N3 0.0214(18) 0.029(2) 0.040(2) -0.0035(16) 0.0075(16) 0.0009(14)
N4 0.0272(19) 0.033(2) 0.035(2) 0.0020(16) 0.0098(16) 0.0045(15)
N5 0.0172(19) 0.101(4) 0.030(2) 0.024(2) -0.0089(16) -0.029(2)
N6 0.0189(18) 0.045(2) 0.034(2) 0.0060(17) -0.0037(15) -0.0083(16)
N7 0.0125(15) 0.0303(18) 0.0174(16) 0.0042(13) -0.0007(12) -0.0061(13)
N8 0.0126(17) 0.047(2) 0.043(2) -0.0169(18) 0.0041(15) -0.0074(16)
N9 0.031(2) 0.109(5) 0.039(3) -0.020(3) 0.005(2) -0.026(3)
N111 0.029(2) 0.030(2) 0.033(2) 0.0029(15) 0.0055(16) -0.0029(16)
N222 0.031(2) 0.039(2) 0.0266(19) -0.0017(16) 0.0084(17) -0.0008(16)
C1 0.029(2) 0.042(3) 0.028(2) 0.0007(19) 0.0103(19) -0.0143(19)
C2 0.045(3) 0.053(3) 0.035(3) -0.005(2) 0.011(2) -0.014(2)
C3 0.058(3) 0.064(4) 0.027(3) -0.007(2) 0.006(2) -0.024(3)
C4 0.063(4) 0.067(4) 0.030(3) 0.007(3) -0.004(2) -0.027(3)
C5 0.049(3) 0.056(3) 0.040(3) 0.013(2) -0.006(2) -0.019(3)
C6 0.033(2) 0.042(3) 0.031(2) 0.007(2) 0.0016(19) -0.016(2)
C7 0.035(2) 0.033(2) 0.034(2) 0.0102(19) 0.002(2) -0.0060(19)
C8AA 0.018(2) 0.031(2) 0.032(2) 0.0005(18) -0.0043(17) -0.0031(16)
C8 0.045(3) 0.026(2) 0.041(3) 0.0011(19) 0.000(2) -0.004(2)
C9 0.037(3) 0.025(2) 0.040(3) -0.0027(19) 0.001(2) -0.0037(19)
C10 0.026(2) 0.035(2) 0.027(2) -0.0068(19) -0.0027(18) 0.0011(18)
C11 0.024(2) 0.033(2) 0.031(2) -0.0003(18) -0.0028(18) -0.0004(17)
C12 0.040(3) 0.046(3) 0.032(3) 0.001(2) 0.002(2) 0.002(2)
C13 0.046(3) 0.043(3) 0.036(3) 0.009(2) -0.001(2) -0.004(2)
C14 0.035(3) 0.031(3) 0.044(3) 0.008(2) -0.008(2) -0.0011(19)
C15 0.023(2) 0.029(2) 0.040(3) -0.0013(19) -0.0042(18) -0.0002(17)
C17 0.056(3) 0.028(3) 0.058(3) 0.008(2) -0.008(3) -0.007(2)
C18 0.030(3) 0.040(3) 0.064(3) -0.009(2) -0.004(2) 0.002(2)
C19 0.028(2) 0.041(3) 0.047(3) -0.002(2) 0.003(2) -0.012(2)
C20 0.041(3) 0.032(3) 0.038(3) -0.006(2) -0.004(2) -0.002(2)
C21 0.017(2) 0.035(3) 0.045(3) -0.001(2) -0.0003(19) -0.0011(18)
C22 0.025(2) 0.032(3) 0.069(4) -0.003(2) 0.008(2) -0.0012(19)
C23 0.027(2) 0.038(3) 0.078(4) 0.010(3) 0.003(3) -0.002(2)
C24 0.031(3) 0.050(3) 0.057(3) 0.018(3) 0.003(2) -0.002(2)
C25 0.026(2) 0.045(3) 0.043(3) 0.005(2) 0.007(2) -0.001(2)
C26 0.0156(19) 0.035(2) 0.036(2) 0.0008(19) 0.0000(17) -0.0004(17)
C27 0.021(2) 0.036(2) 0.032(2) -0.0018(18) 0.0089(18) 0.0027(17)
C28 0.030(2) 0.034(3) 0.048(3) 0.003(2) 0.013(2) 0.0060(19)
C29 0.037(3) 0.029(2) 0.044(3) -0.002(2) 0.014(2) 0.0005(19)
C30 0.033(2) 0.035(3) 0.042(3) 0.007(2) 0.011(2) 0.0032(19)
C31 0.027(2) 0.055(3) 0.031(2) 0.008(2) 0.0085(19) 0.007(2)
C32 0.049(3) 0.053(3) 0.048(3) 0.012(2) 0.021(3) 0.007(3)
C33 0.037(3) 0.083(5) 0.048(3) 0.017(3) 0.023(3) 0.010(3)
C34 0.042(3) 0.077(4) 0.027(3) 0.008(2) 0.008(2) 0.018(3)
C35 0.028(2) 0.060(3) 0.024(2) -0.002(2) 0.0022(19) 0.010(2)
C36 0.023(2) 0.050(3) 0.023(2) 0.0000(19) 0.0000(18) 0.0067(19)
C37 0.038(3) 0.034(3) 0.064(3) -0.006(2) 0.024(2) 0.004(2)
C38 0.030(2) 0.040(3) 0.058(3) 0.011(2) 0.002(2) 0.004(2)
C39 0.047(3) 0.032(3) 0.064(4) 0.000(2) 0.021(3) -0.002(2)
C40 0.039(3) 0.047(3) 0.051(3) -0.015(2) 0.006(2) -0.005(2)
C41 0.031(3) 0.055(4) 0.058(4) 0.014(3) -0.011(2) -0.013(2)
C42 0.021(2) 0.049(3) 0.053(3) 0.011(2) -0.011(2) -0.009(2)
C43 0.044(3) 0.048(3) 0.079(4) 0.001(3) -0.017(3) 0.000(3)
C44 0.028(2) 0.052(3) 0.032(2) -0.002(2) 0.0039(19) -0.005(2)
C45 0.033(2) 0.054(3) 0.023(2) 0.005(2) 0.0032(19) -0.006(2)
C46 0.041(3) 0.052(3) 0.054(3) 0.011(3) 0.000(2) -0.007(2)
C47 0.043(3) 0.046(3) 0.082(4) -0.015(3) -0.002(3) 0.001(3)
C48 0.048(3) 0.092(5) 0.070(4) -0.039(4) 0.012(3) -0.015(3)
C49 0.047(3) 0.121(6) 0.055(4) -0.034(4) 0.020(3) -0.028(4)
C50 0.027(3) 0.123(4) 0.028(2) 0.016(3) -0.0028(19) -0.032(3)
C51 0.047(3) 0.175(7) 0.032(3) 0.000(3) 0.003(2) -0.032(4)
C52 0.031(3) 0.113(3) 0.036(3) 0.020(2) -0.007(2) -0.026(3)
C53 0.030(3) 0.127(4) 0.041(3) 0.039(3) -0.011(2) -0.031(3)
C54 0.049(4) 0.111(4) 0.074(4) 0.041(3) -0.009(3) -0.025(3)
C55 0.048(3) 0.074(4) 0.070(3) 0.033(3) -0.010(3) -0.019(3)
C111 0.023(2) 0.043(3) 0.020(2) 0.0006(18) 0.0027(17) -0.0073(19)
C222 0.019(2) 0.039(3) 0.023(2) 0.0003(17) 0.0039(17) -0.0057(17)
Cl1 0.0484(7) 0.0437(7) 0.0412(6) 0.0066(5) -0.0002(5) 0.0114(5)
O11 0.063(4) 0.112(5) 0.0421(19) -0.001(3) 0.006(2) 0.016(4)
O12 0.079(3) 0.081(4) 0.062(3) -0.001(3) -0.022(3) 0.039(3)
O13 0.062(2) 0.115(5) 0.055(3) -0.006(4) 0.014(2) -0.012(3)
O14 0.133(6) 0.0444(18) 0.110(5) 0.015(2) 0.027(5) 0.006(3)
O11A 0.064(9) 0.089(9) 0.042(3) 0.008(4) 0.013(6) 0.008(8)
O12A 0.068(4) 0.088(8) 0.087(8) -0.017(7) 0.008(6) 0.034(4)
O13A 0.087(6) 0.063(7) 0.088(8) 0.004(6) 0.003(7) -0.017(5)
O14A 0.080(8) 0.062(6) 0.054(6) 0.025(5) 0.001(7) 0.004(5)
Cl2 0.1039(14) 0.0684(11) 0.0861(12) 0.0273(9) 0.0195(11) 0.0402(10)
O21 0.106(5) 0.060(2) 0.112(5) 0.017(3) -0.008(4) 0.028(3)
O22 0.138(6) 0.125(6) 0.098(3) 0.010(4) 0.037(4) 0.060(5)
O23 0.173(4) 0.089(5) 0.158(6) 0.023(6) 0.077(5) 0.001(4)
O24 0.172(4) 0.125(6) 0.135(5) 0.036(5) -0.019(5) 0.087(5)
O21A 0.129(7) 0.071(4) 0.127(7) 0.026(4) 0.020(7) 0.048(5)
O22A 0.142(7) 0.098(7) 0.116(6) -0.001(5) 0.012(7) 0.030(7)
O23A 0.110(4) 0.093(8) 0.119(8) 0.038(8) 0.035(5) 0.036(5)
O24A 0.118(8) 0.092(7) 0.109(5) 0.043(5) 0.020(6) 0.004(8)
O56 0.114(11) 0.065(8) 0.086(9) -0.006(7) 0.041(8) -0.033(8)
C56 0.134(13) 0.076(11) 0.087(11) 0.025(9) 0.054(9) -0.018(10)
O57 0.109(13) 0.098(13) 0.093(12) 0.040(10) 0.030(10) 0.074(11)
C57 0.118(15) 0.076(14) 0.107(14) 0.016(12) 0.048(11) 0.051(12)

loop_
_atom_type_symbol
_atom_type_description
_atom_type_scat_dispersion_real
_atom_type_scat_dispersion_imag
_atom_type_scat_source
C C 0.0033 0.0016 'International Tables Vol C Tables 4.2.6.8 and 6.1.1.4'
H H 0.0000 0.0000 'International Tables Vol C Tables 4.2.6.8 and 6.1.1.4'
N N 0.0061 0.0033 'International Tables Vol C Tables 4.2.6.8 and 6.1.1.4'
O O 0.0106 0.0060 'International Tables Vol C Tables 4.2.6.8 and 6.1.1.4'
Cl Cl 0.1484 0.1585 'International Tables Vol C Tables 4.2.6.8 and 6.1.1.4'
Mn Mn 0.3368 0.7283 'International Tables Vol C Tables 4.2.6.8 and 6.1.1.4'
Fe Fe 0.3463 0.8444 'International Tables Vol C Tables 4.2.6.8 and 6.1.1.4'

loop_
_geom_angle_atom_site_label_1
_geom_angle_atom_site_label_2
_geom_angle_atom_site_label_3
_geom_angle
O2 Mn1 O1 92.10(13)
O2 Mn1 N2 90.88(14)
O1 Mn1 N2 158.52(14)
O2 Mn1 N1 165.49(14)
O1 Mn1 N1 91.04(15)
N2 Mn1 N1 81.17(15)
O2 Mn1 N111 98.96(14)
O1 Mn1 N111 95.70(14)
N2 Mn1 N111 104.83(15)
N1 Mn1 N111 94.82(14)
O4 Mn2 O3 90.63(14)
O4 Mn2 N3 160.99(15)
O3 Mn2 N3 90.79(14)
O4 Mn2 N4 92.31(15)
O3 Mn2 N4 164.26(15)
N3 Mn2 N4 81.49(15)
O4 Mn2 N222 95.64(14)
O3 Mn2 N222 100.88(14)
N3 Mn2 N222 102.70(14)
N4 Mn2 N222 94.21(15)
N5 Fe1 C111 96.63(15)
N5 Fe1 C222 95.02(15)
C111 Fe1 C222 168.31(17)
N5 Fe1 N6 71.63(17)
C111 Fe1 N6 93.50(15)
C222 Fe1 N6 91.13(15)
N5 Fe1 N9 72.3(2)
C111 Fe1 N9 91.22(16)
C222 Fe1 N9 91.35(16)
N6 Fe1 N9 143.9(2)
N5 Fe1 N8 144.73(18)
C111 Fe1 N8 86.57(15)
C222 Fe1 N8 83.32(15)
N6 Fe1 N8 143.44(14)
N9 Fe1 N8 72.6(2)
N5 Fe1 N7 143.68(17)
C111 Fe1 N7 82.91(14)
C222 Fe1 N7 88.31(13)
N6 Fe1 N7 72.15(13)
N9 Fe1 N7 143.94(19)
N8 Fe1 N7 71.59(13)
C1 O1 Mn1 126.2(3)
C8AA O2 Mn1 123.7(3)
C21 O3 Mn2 124.6(3)
C36 O4 Mn2 128.1(3)
C7 N1 C8 120.2(4)
C7 N1 Mn1 123.3(3)
C8 N1 Mn1 115.6(3)
C10 N2 C9 123.2(4)
C10 N2 Mn1 122.9(3)
C9 N2 Mn1 113.6(3)
C27 N3 C28 123.1(4)
C27 N3 Mn2 122.7(3)
C28 N3 Mn2 114.0(3)
C30 N4 C29 120.4(4)
C30 N4 Mn2 124.1(3)
C29 N4 Mn2 115.3(3)
C52 N5 C41 120.4(6)
C52 N5 Fe1 119.6(5)
C41 N5 Fe1 119.9(3)
C42 N6 C44 121.9(4)
C42 N6 Fe1 119.9(3)
C44 N6 Fe1 118.2(3)
C45 N7 C46 115.2(4)
C45 N7 Fe1 110.0(3)
C46 N7 Fe1 112.6(3)
C45 N7 H7 97.5(15)
C46 N7 H7 97.0(15)
Fe1 N7 H7 124(2)
C48 N8 C47 115.0(4)
C48 N8 Fe1 110.8(4)
C47 N8 Fe1 113.0(3)
C48 N8 H8 96.3(16)
C47 N8 H8 95.0(16)
Fe1 N8 H8 125(3)
C50 N9 C49 124.6(6)
C50 N9 Fe1 117.9(5)
C49 N9 Fe1 117.5(4)
C111 N111 Mn1 163.7(3)
C222 N222 Mn2 160.2(3)
O1 C1 C6 122.8(4)
O1 C1 C2 118.6(5)
C6 C1 C2 118.5(4)
C3 C2 C1 120.4(5)
C3 C2 H2A 119.8
C1 C2 H2A 119.8
C2 C3 C4 121.5(5)
C2 C3 H3A 119.2
C4 C3 H3A 119.2
C5 C4 C3 118.7(5)
C5 C4 H4A 120.7
C3 C4 H4A 120.7
C4 C5 C6 121.9(6)
C4 C5 H5A 119.1
C6 C5 H5A 119.1
C1 C6 C5 119.0(5)
C1 C6 C7 123.0(4)
C5 C6 C7 117.9(5)
N1 C7 C6 125.7(4)
N1 C7 H7A 117.2
C6 C7 H7A 117.2
O2 C8AA C11 123.1(4)
O2 C8AA C15 118.1(4)
C11 C8AA C15 118.8(4)
N1 C8 C17 112.3(4)
N1 C8 C9 105.4(4)
C17 C8 C9 111.7(4)
N1 C8 C18 107.0(4)
C17 C8 C18 109.4(4)
C9 C8 C18 111.0(4)
N2 C9 C19 106.5(4)
N2 C9 C20 111.8(4)
C19 C9 C20 110.3(4)
N2 C9 C8 105.0(3)
C19 C9 C8 110.3(4)
C20 C9 C8 112.6(4)
N2 C10 C11 124.7(4)
N2 C10 H10A 117.6
C11 C10 H10A 117.6
C8AA C11 C12 119.3(4)
C8AA C11 C10 121.8(4)
C12 C11 C10 118.7(4)
C13 C12 C11 121.1(5)
C13 C12 H12A 119.5
C11 C12 H12A 119.5
C12 C13 C14 119.1(5)
C12 C13 H13A 120.5
C14 C13 H13A 120.5
C15 C14 C13 121.6(4)
C15 C14 H14A 119.2
C13 C14 H14A 119.2
C14 C15 C8AA 120.2(4)
C14 C15 H15A 119.9
C8AA C15 H15A 119.9
C8 C17 H17A 109.5
C8 C17 H17B 109.5
H17A C17 H17B 109.5
C8 C17 H17C 109.5
H17A C17 H17C 109.5
H17B C17 H17C 109.5
C8 C18 H18A 109.5
C8 C18 H18B 109.5
H18A C18 H18B 109.5
C8 C18 H18C 109.5
H18A C18 H18C 109.5
H18B C18 H18C 109.5
C9 C19 H19A 109.5
C9 C19 H19B 109.5
H19A C19 H19B 109.5
C9 C19 H19C 109.5
H19A C19 H19C 109.5
H19B C19 H19C 109.5
C9 C20 H20A 109.5
C9 C20 H20B 109.5
H20A C20 H20B 109.5
C9 C20 H20C 109.5
H20A C20 H20C 109.5
H20B C20 H20C 109.5
O3 C21 C22 119.5(4)
O3 C21 C26 121.9(4)
C22 C21 C26 118.6(4)
C23 C22 C21 120.8(5)
C23 C22 H22A 119.6
C21 C22 H22A 119.6
C22 C23 C24 120.6(5)
C22 C23 H23A 119.7
C24 C23 H23A 119.7
C25 C24 C23 120.1(5)
C25 C24 H24A 120.0
C23 C24 H24A 120.0
C24 C25 C26 120.4(5)
C24 C25 H25A 119.8
C26 C25 H25A 119.8
C25 C26 C21 119.3(4)
C25 C26 C27 118.7(4)
C21 C26 C27 122.0(4)
N3 C27 C26 125.9(4)
N3 C27 H27A 117.1
C26 C27 H27A 117.1
N3 C28 C38 106.5(4)
N3 C28 C37 111.3(4)
C38 C28 C37 111.0(4)
N3 C28 C29 105.2(3)
C38 C28 C29 110.6(4)
C37 C28 C29 111.9(4)
N4 C29 C39 112.3(4)
N4 C29 C40 107.2(4)
C39 C29 C40 110.1(4)
N4 C29 C28 104.7(4)
C39 C29 C28 111.3(4)
C40 C29 C28 111.1(4)
N4 C30 C31 126.0(5)
N4 C30 H30A 117.0
C31 C30 H30A 117.0
C32 C31 C36 119.5(5)
C32 C31 C30 117.7(5)
C36 C31 C30 122.7(4)
C33 C32 C31 121.1(6)
C33 C32 H32A 119.4
C31 C32 H32A 119.4
C32 C33 C34 119.1(5)
C32 C33 H33A 120.4
C34 C33 H33A 120.4
C35 C34 C33 121.0(5)
C35 C34 H34A 119.5
C33 C34 H34A 119.5
C34 C35 C36 120.9(5)
C34 C35 H35A 119.5
C36 C35 H35A 119.5
O4 C36 C31 123.4(4)
O4 C36 C35 118.4(5)
C31 C36 C35 118.2(4)
C28 C37 H37A 109.5
C28 C37 H37B 109.5
H37A C37 H37B 109.5
C28 C37 H37C 109.5
H37A C37 H37C 109.5
H37B C37 H37C 109.5
C28 C38 H38A 109.5
C28 C38 H38B 109.5
H38A C38 H38B 109.5
C28 C38 H38C 109.5
H38A C38 H38C 109.5
H38B C38 H38C 109.5
C29 C39 H39A 109.5
C29 C39 H39B 109.5
H39A C39 H39B 109.5
C29 C39 H39C 109.5
H39A C39 H39C 109.5
H39B C39 H39C 109.5
C29 C40 H40A 109.5
C29 C40 H40B 109.5
H40A C40 H40B 109.5
C29 C40 H40C 109.5
H40A C40 H40C 109.5
H40B C40 H40C 109.5
N5 C41 C55 121.6(6)
N5 C41 C42 113.2(5)
C55 C41 C42 125.2(6)
N6 C42 C41 115.3(5)
N6 C42 C43 127.6(5)
C41 C42 C43 117.1(5)
C42 C43 H43A 109.5
C42 C43 H43B 109.5
H43A C43 H43B 109.5
C42 C43 H43C 109.5
H43A C43 H43C 109.5
H43B C43 H43C 109.5
N6 C44 C45 108.5(4)
N6 C44 H44A 110.0
C45 C44 H44A 110.0
N6 C44 H44B 110.0
C45 C44 H44B 110.0
H44A C44 H44B 108.4
N7 C45 C44 107.5(4)
N7 C45 H45A 110.2
C44 C45 H45A 110.2
N7 C45 H45B 110.2
C44 C45 H45B 110.2
H45A C45 H45B 108.5
N7 C46 C47 106.8(4)
N7 C46 H46A 110.4
C47 C46 H46A 110.4
N7 C46 H46B 110.4
C47 C46 H46B 110.4
H46A C46 H46B 108.6
N8 C47 C46 107.1(5)
N8 C47 H47A 110.3
C46 C47 H47A 110.3
N8 C47 H47B 110.3
C46 C47 H47B 110.3
H47A C47 H47B 108.5
N8 C48 C49 106.9(5)
N8 C48 H48A 110.3
C49 C48 H48A 110.3
N8 C48 H48B 110.3
C49 C48 H48B 110.3
H48A C48 H48B 108.6
N9 C49 C48 110.5(5)
N9 C49 H49A 109.5
C48 C49 H49A 109.5
N9 C49 H49B 109.5
C48 C49 H49B 109.5
H49A C49 H49B 108.1
N9 C50 C52 116.2(5)
N9 C50 C51 122.7(7)
C52 C50 C51 121.0(6)
C50 C51 H51A 109.5
C50 C51 H51B 109.5
H51A C51 H51B 109.5
C50 C51 H51C 109.5
H51A C51 H51C 109.5
H51B C51 H51C 109.5
N5 C52 C53 120.0(7)
N5 C52 C50 114.0(6)
C53 C52 C50 126.0(6)
C54 C53 C52 117.9(6)
C54 C53 H53A 121.1
C52 C53 H53A 121.1
C55 C54 C53 121.1(7)
C55 C54 H54A 119.4
C53 C54 H54A 119.4
C54 C55 C41 119.0(8)
C54 C55 H55A 120.5
C41 C55 H55A 120.5
N111 C111 Fe1 174.4(4)
N222 C222 Fe1 176.1(4)
O12A Cl1 O14A 114.1(10)
O14 Cl1 O12 112.1(4)
O12A Cl1 O11A 111.2(10)
O14A Cl1 O11A 110.3(10)
O14 Cl1 O11 111.3(5)
O12 Cl1 O11 111.0(5)
O12A Cl1 O13A 107.9(9)
O14A Cl1 O13A 106.8(9)
O11A Cl1 O13A 106.1(10)
O14 Cl1 O13 107.6(4)
O12 Cl1 O13 107.8(4)
O11 Cl1 O13 106.7(5)
O24 Cl2 O21 120.6(6)
O24A Cl2 O21A 114.6(9)
O24A Cl2 O23A 113.8(9)
O21A Cl2 O23A 114.1(9)
O24 Cl2 O22 112.9(6)
O21 Cl2 O22 111.7(5)
O24 Cl2 O23 104.0(6)
O21 Cl2 O23 103.4(5)
O22 Cl2 O23 101.6(6)
O24A Cl2 O22A 105.7(9)
O21A Cl2 O22A 104.0(8)
O23A Cl2 O22A 102.9(9)

loop_
_geom_bond_atom_site_label_1
_geom_bond_atom_site_label_2
_geom_bond_distance
Mn1 O2 1.865(3)
Mn1 O1 1.892(3)
Mn1 N2 1.972(4)
Mn1 N1 1.986(4)
Mn1 N111 2.150(4)
Mn2 O4 1.862(3)
Mn2 O3 1.871(3)
Mn2 N3 1.979(4)
Mn2 N4 1.986(4)
Mn2 N222 2.176(4)
Fe1 N5 2.153(5)
Fe1 C111 2.171(4)
Fe1 C222 2.182(4)
Fe1 N6 2.191(4)
Fe1 N9 2.199(5)
Fe1 N8 2.288(4)
Fe1 N7 2.318(3)
O1 C1 1.325(5)
O2 C8AA 1.330(5)
O3 C21 1.335(6)
O4 C36 1.317(6)
N1 C7 1.291(6)
N1 C8 1.496(6)
N2 C10 1.291(6)
N2 C9 1.498(6)
N3 C27 1.284(6)
N3 C28 1.509(6)
N4 C30 1.287(6)
N4 C29 1.506(6)
N5 C52 1.335(7)
N5 C41 1.344(8)
N6 C42 1.282(6)
N6 C44 1.471(6)
N7 C45 1.423(6)
N7 C46 1.429(6)
N7 H7 0.894(10)
N8 C48 1.431(7)
N8 C47 1.436(8)
N8 H8 0.905(10)
N9 C50 1.306(8)
N9 C49 1.432(9)
N111 C111 1.146(5)
N222 C222 1.141(5)
C1 C6 1.405(7)
C1 C2 1.409(7)
C2 C3 1.382(7)
C2 H2A 0.9500
C3 C4 1.386(9)
C3 H3A 0.9500
C4 C5 1.368(8)
C4 H4A 0.9500
C5 C6 1.418(7)
C5 H5A 0.9500
C6 C7 1.437(7)
C7 H7A 0.9500
C8AA C11 1.408(6)
C8AA C15 1.410(6)
C8 C17 1.526(6)
C8 C9 1.545(7)
C8 C18 1.561(7)
C9 C19 1.530(6)
C9 C20 1.538(6)
C10 C11 1.438(6)
C10 H10A 0.9500
C11 C12 1.416(6)
C12 C13 1.368(7)
C12 H12A 0.9500
C13 C14 1.395(7)
C13 H13A 0.9500
C14 C15 1.374(7)
C14 H14A 0.9500
C15 H15A 0.9500
C17 H17A 0.9800
C17 H17B 0.9800
C17 H17C 0.9800
C18 H18A 0.9800
C18 H18B 0.9800
C18 H18C 0.9800
C19 H19A 0.9800
C19 H19B 0.9800
C19 H19C 0.9800
C20 H20A 0.9800
C20 H20B 0.9800
C20 H20C 0.9800
C21 C22 1.392(7)
C21 C26 1.422(6)
C22 C23 1.380(8)
C22 H22A 0.9500
C23 C24 1.398(8)
C23 H23A 0.9500
C24 C25 1.365(7)
C24 H24A 0.9500
C25 C26 1.417(6)
C25 H25A 0.9500
C26 C27 1.429(6)
C27 H27A 0.9500
C28 C38 1.537(7)
C28 C37 1.538(7)
C28 C29 1.553(6)
C29 C39 1.527(7)
C29 C40 1.531(7)
C30 C31 1.437(7)
C30 H30A 0.9500
C31 C32 1.404(7)
C31 C36 1.404(7)
C32 C33 1.373(8)
C32 H32A 0.9500
C33 C34 1.392(8)
C33 H33A 0.9500
C34 C35 1.365(7)
C34 H34A 0.9500
C35 C36 1.410(6)
C35 H35A 0.9500
C37 H37A 0.9800
C37 H37B 0.9800
C37 H37C 0.9800
C38 H38A 0.9800
C38 H38B 0.9800
C38 H38C 0.9800
C39 H39A 0.9800
C39 H39B 0.9800
C39 H39C 0.9800
C40 H40A 0.9800
C40 H40B 0.9800
C40 H40C 0.9800
C41 C55 1.392(8)
C41 C42 1.464(8)
C42 C43 1.510(8)
C43 H43A 0.9800
C43 H43B 0.9800
C43 H43C 0.9800
C44 C45 1.501(7)
C44 H44A 0.9900
C44 H44B 0.9900
C45 H45A 0.9900
C45 H45B 0.9900
C46 C47 1.492(8)
C46 H46A 0.9900
C46 H46B 0.9900
C47 H47A 0.9900
C47 H47B 0.9900
C48 C49 1.505(10)
C48 H48A 0.9900
C48 H48B 0.9900
C49 H49A 0.9900
C49 H49B 0.9900
C50 C52 1.445(10)
C50 C51 1.501(8)
C51 H51A 0.9800
C51 H51B 0.9800
C51 H51C 0.9800
C52 C53 1.442(9)
C53 C54 1.374(11)
C53 H53A 0.9500
C54 C55 1.353(10)
C54 H54A 0.9500
C55 H55A 0.9500
Cl1 O12A 1.374(12)
Cl1 O14A 1.380(12)
Cl1 O14 1.389(6)
Cl1 O12 1.390(5)
Cl1 O11A 1.413(13)
Cl1 O11 1.423(6)
Cl1 O13A 1.451(12)
Cl1 O13 1.456(6)
Cl2 O24 1.301(7)
Cl2 O21 1.338(6)
Cl2 O24A 1.365(11)
Cl2 O21A 1.372(11)
Cl2 O23A 1.394(12)
Cl2 O22 1.403(7)
Cl2 O23 1.478(8)
Cl2 O22A 1.509(12)
O56 C56 1.514(18)
O57 C57 1.40(2)
